data_9005707
loop_
_publ_author_name
'Seryotkin, Y. V.'
'Bakakin, V. V.'
'Fursenko, B. A.'
'Belitsky, I. A.'
'Joswig, W.'
'Radaelli, P. G.'

_publ_section_title
;
 Structural evolution of natrolite during over-hydration: a high-pressure
 neutron diffraction study
 Note: Zeolite
 Sample: Khibiny massif, Kola Peninsula, Russia; P = .9 GPa
;
_journal_name_full 'European Journal of Mineralogy'
_journal_page_first 305
_journal_page_last 313
_journal_paper_doi 10.1127/0935-1221/2005/0017-0305
_journal_volume 17
_journal_year 2005
_chemical_formula_sum 'Al2 Ca0.02 D2.96 Mg0.06 Na1.92 O11.84 Si3'
_chemical_name_mineral 'Natrolite (deuterated)'
_space_group_IT_number 43
_symmetry_space_group_name_Hall 'F 2 -2d'
_symmetry_space_group_name_H-M 'F d d 2'
_cell_angle_alpha 90
_cell_angle_beta 90
_cell_angle_gamma 90
_cell_formula_units_Z 8
_cell_length_a 18.2126
_cell_length_b 18.5695
_cell_length_c 6.5741
_cell_volume 2223.353
_diffrn_ambient_pressure 9e+05
_exptl_crystal_density_diffrn 2.271
_cod_original_formula_sum '(Na1.92 Mg.06 Ca.02) Al2 Si3 O11.84 D2.96'
_cod_database_code 9005707

loop_
_symmetry_equiv_pos_as_xyz
x,y,z
x,1/2+y,1/2+z
1/2+x,y,1/2+z
1/2+x,1/2+y,z
1/4+x,1/4-y,1/4+z
1/4+x,3/4-y,3/4+z
3/4+x,1/4-y,3/4+z
3/4+x,3/4-y,1/4+z
1/4-x,1/4+y,1/4+z
1/4-x,3/4+y,3/4+z
3/4-x,1/4+y,3/4+z
3/4-x,3/4+y,1/4+z
-x,1/2-y,1/2+z
-x,-y,+z
1/2-x,1/2-y,+z
1/2-x,-y,1/2+z

loop_
_atom_site_label
_atom_site_fract_x
_atom_site_fract_y
_atom_site_fract_z
_atom_site_occupancy
_atom_site_U_iso_or_equiv
_atom_site_type_symbol
_atom_site_attached_hydrogens
Na -0.02540 0.21620 0.38900 0.96000 0.01900 Na 0
Mg -0.02540 0.21620 0.38900 0.03000 0.01900 Mg 0
Ca -0.02540 0.21620 0.38900 0.01000 0.01900 Ca 0
Al 0.03440 0.09400 0.60900 1.00000 0.00800 Al 0
Si1 0.00000 0.00000 0.00000 1.00000 0.00700 Si 0
Si2 -0.09850 0.03700 0.36500 1.00000 0.00300 Si 0
O1 0.02290 0.06870 0.86600 1.00000 0.00700 O 0
O2 0.06950 0.18230 0.61200 1.00000 0.00300 O 0
O3 0.09840 0.03530 0.49700 1.00000 0.01800 O 0
O4 -0.04760 0.09710 0.46800 1.00000 0.01000 O 0
O5 -0.06870 0.02380 0.13700 1.00000 0.03700 O 0
Ow6 0.05570 0.19160 0.11100 0.74000 0.01500 O 0
D61 0.05200 0.14720 0.05800 0.74000 0.01500 D 0
D62 0.10650 0.19010 0.17800 0.74000 0.01500 D 0
Ow7* 0.11800 0.35400 0.39900 0.18000 0.01300 O 0

loop_
_cod_changelog_entry_id
_cod_changelog_entry_author
_cod_changelog_entry_date
_cod_changelog_entry_text
1
;cod-tools version 3.8.0
Id: cif_guess_AMCSD_atom_types 9581 2023-05-17 12:35:41Z saulius
;
2023-05-18T08:41:43+03:00
;Derived atom types and hydrogen counts
from atom names that follow the AMCSD naming convention
(Wat == water, O-H == hydroxyl).
;

loop_
_cod_related_entry_id
_cod_related_entry_database
_cod_related_entry_code
1 AMCSD 0007098
